data_7206338
loop_
_publ_author_name
'Mol\<canov, Kre\<simir'
'Koji\'c-Prodi\'c, Biserka'
'Babi\'c, Darko'
'\<Zili\'c, Dijana'
'Rakvin, Boris'

_publ_section_title
;
 Stabilisation of tetrabromo- and tetrachlorosemiquinone (bromanil and
 chloranil) anion radicals in crystals
;
_journal_issue 16
_journal_name_full CrystEngComm
_journal_page_first 5170
_journal_paper_doi 10.1039/c1ce05513e
_journal_volume 13
_journal_year 2011
_chemical_formula_moiety 'C9 H6 Cl4 K O3'
_chemical_formula_sum 'C9 H6 Cl4 K O3'
_chemical_formula_weight 343.04
_space_group_IT_number 14
_symmetry_cell_setting monoclinic
_symmetry_space_group_name_Hall '-P 2ybc'
_symmetry_space_group_name_H-M 'P 1 21/c 1'
_audit_creation_date 2009-05-08T16:31:07-00:00
_audit_creation_method 'WinGX routine CIF_UPDATE'
_cell_angle_alpha 90
_cell_angle_beta 102.8920(10)
_cell_angle_gamma 90
_cell_formula_units_Z 4
_cell_length_a 10.46550(10)
_cell_length_b 16.7229(2)
_cell_length_c 7.45740(10)
_cell_measurement_reflns_used 4860
_cell_measurement_temperature 150(2)
_cell_measurement_theta_max 76.1068
_cell_measurement_theta_min 4.3238
_cell_volume 1272.25(3)
_computing_cell_refinement
;
CrysAlis RED, Oxford Diffraction Ltd.,
Version 1.171.32.29 (release 10-06-2008 CrysAlis171 .NET)
(compiled Jun 10 2008,16:49:55)
;
_computing_data_collection
;
CrysAlis CCD, Oxford Diffraction Ltd.,
Version 1.171.32.29 (release 10-06-2008 CrysAlis171 .NET)
(compiled Jun 10 2008,16:49:55)
;
_computing_data_reduction
;
CrysAlis RED, Oxford Diffraction Ltd.,
Version 1.171.32.29 (release 10-06-2008 CrysAlis171 .NET)
(compiled Jun 10 2008,16:49:55)
;
_computing_molecular_graphics 'Ortep-3 for Windows (Farrugia, 1997)'
_computing_publication_material 'WinGX publication routines (Farrugia, 1999)'
_computing_structure_refinement 'SHELXL-97 (Sheldrick, 1997)'
_computing_structure_solution 'SHELXS-86 (Sheldrick, 1986)'
_diffrn_ambient_temperature 150(2)
_diffrn_detector_area_resol_mean 10.4323
_diffrn_measured_fraction_theta_full 0.991
_diffrn_measured_fraction_theta_max 0.974
_diffrn_measurement_device_type 'Oxford Xcalibur Nova'
_diffrn_measurement_method
;
CCD detector
;
_diffrn_radiation_monochromator graphite
_diffrn_radiation_probe x-ray
_diffrn_radiation_source 'Enhance (Cu) X-ray Source'
_diffrn_radiation_type CuK\a
_diffrn_radiation_wavelength 1.54184
_diffrn_reflns_av_R_equivalents 0.0284
_diffrn_reflns_limit_h_max 13
_diffrn_reflns_limit_h_min -12
_diffrn_reflns_limit_k_max 20
_diffrn_reflns_limit_k_min -18
_diffrn_reflns_limit_l_max 9
_diffrn_reflns_limit_l_min -8
_diffrn_reflns_number 6336
_diffrn_reflns_theta_full 76.33
_diffrn_reflns_theta_max 75
_diffrn_reflns_theta_min 4.33
_exptl_absorpt_coefficient_mu 11.345
_exptl_absorpt_correction_T_max 0.6350
_exptl_absorpt_correction_T_min 0.1980
_exptl_absorpt_correction_type multi-scan
_exptl_absorpt_process_details
;
CrysAlis RED, Oxford Diffraction Ltd.,
Version 1.171.32.11 (release 31-10-2007 CrysAlis171 .NET)
(compiled Oct 31 2007,17:16:07)
Empirical absorption correction using spherical harmonics,
implemented in SCALE3 ABSPACK scaling algorithm.
;
_exptl_crystal_colour red
_exptl_crystal_density_diffrn 1.791
_exptl_crystal_density_method 'not measured'
_exptl_crystal_description plate
_exptl_crystal_F_000 684
_exptl_crystal_size_max 0.25
_exptl_crystal_size_mid 0.13
_exptl_crystal_size_min 0.04
_refine_diff_density_max 0.555
_refine_diff_density_min -0.364
_refine_ls_extinction_method none
_refine_ls_goodness_of_fit_ref 1.04
_refine_ls_hydrogen_treatment mixed
_refine_ls_matrix_type full
_refine_ls_number_parameters 178
_refine_ls_number_reflns 2601
_refine_ls_number_restraints 0
_refine_ls_restrained_S_all 1.04
_refine_ls_R_factor_gt 0.0369
_refine_ls_shift/su_max 0.001
_refine_ls_structure_factor_coef Fsqd
_refine_ls_weighting_details 'calc w=1/[\s^2^(Fo^2^)+(0.0754P)^2^+0.0582P] where P=(Fo^2^+2Fc^2^)/3'
_refine_ls_weighting_scheme calc
_refine_ls_wR_factor_ref 0.0962
_reflns_number_gt 2400
_reflns_number_total 2601
_reflns_threshold_expression >2sigma(I)
_cod_data_source_file c1ce05513e.txt
_cod_data_source_block KCl4QxMe2CO
_cod_database_code 7206338

loop_
_symmetry_equiv_pos_as_xyz
'x, y, z'
'-x, y+1/2, -z+1/2'
'-x, -y, -z'
'x, -y-1/2, z-1/2'

loop_
_atom_site_label
_atom_site_type_symbol
_atom_site_fract_x
_atom_site_fract_y
_atom_site_fract_z
_atom_site_U_iso_or_equiv
_atom_site_adp_type
_atom_site_occupancy
_atom_site_calc_flag
_atom_site_refinement_flags
_atom_site_disorder_group
_atom_site_disorder_assembly
C1 C 0.96568(18) 0.08569(11) 0.7794(2) 0.0228(4) Uani 1 d . . .
C2 C 0.90802(18) 0.01433(11) 0.6814(2) 0.0235(4) Uani 1 d . . .
C3 C 0.96861(18) -0.05818(11) 0.7041(2) 0.0236(4) Uani 1 d . . .
C4 C 1.09647(18) -0.07063(11) 0.8266(2) 0.0228(3) Uani 1 d . . .
C5 C 1.15721(18) 0.00162(12) 0.9154(3) 0.0234(4) Uani 1 d . . .
C6 C 1.09600(18) 0.07419(11) 0.8935(2) 0.0235(4) Uani 1 d . . .
C7 C 0.51794(19) 0.17352(13) 0.5926(3) 0.0305(4) Uani 1 d . . .
C8 C 0.4454(3) 0.15050(19) 0.7370(4) 0.0445(6) Uani 1 d . . .
C9 C 0.4694(2) 0.13846(17) 0.4042(3) 0.0419(5) Uani 1 d . . .
Cl1 Cl 0.76142(4) 0.02830(3) 0.52547(6) 0.03009(15) Uani 1 d . . .
Cl2 Cl 0.90209(5) -0.14065(3) 0.57932(7) 0.03052(15) Uani 1 d . . .
Cl3 Cl 1.31724(4) -0.00842(3) 1.03498(6) 0.03170(15) Uani 1 d . . .
Cl4 Cl 1.17432(5) 0.16002(3) 0.98857(7) 0.03097(15) Uani 1 d . . .
O1 O 0.91023(14) 0.15223(8) 0.75666(19) 0.0280(3) Uani 1 d . . .
O2 O 1.15234(14) -0.13671(8) 0.84475(19) 0.0278(3) Uani 1 d . . .
O3 O 0.61132(14) 0.21834(9) 0.6271(2) 0.0326(3) Uani 1 d . . .
K1 K 0.81189(4) 0.23520(2) 0.43634(5) 0.02259(13) Uani 1 d . . .
H8A H 0.365(5) 0.178(3) 0.714(6) 0.077(12) Uiso 1 d . . .
H8B H 0.426(4) 0.098(3) 0.736(5) 0.067(11) Uiso 1 d . . .
H8C H 0.493(3) 0.167(2) 0.854(5) 0.046(8) Uiso 1 d . . .
H9A H 0.378(3) 0.1512(19) 0.364(5) 0.048(8) Uiso 1 d . . .
H9B H 0.475(4) 0.076(2) 0.414(5) 0.057(9) Uiso 1 d . . .
H9C H 0.516(3) 0.157(2) 0.316(5) 0.047(8) Uiso 1 d . . .

loop_
_atom_site_aniso_label
_atom_site_aniso_U_11
_atom_site_aniso_U_22
_atom_site_aniso_U_33
_atom_site_aniso_U_23
_atom_site_aniso_U_13
_atom_site_aniso_U_12
C1 0.0308(9) 0.0189(8) 0.0207(8) 0.0021(6) 0.0101(7) 0.0029(7)
C2 0.0274(8) 0.0220(9) 0.0216(9) 0.0025(6) 0.0066(7) 0.0017(6)
C3 0.0302(9) 0.0183(8) 0.0247(8) -0.0015(7) 0.0111(7) -0.0014(7)
C4 0.0312(9) 0.0175(8) 0.0214(8) 0.0013(6) 0.0097(7) 0.0026(7)
C5 0.0277(8) 0.0219(9) 0.0216(8) 0.0018(6) 0.0072(7) 0.0022(7)
C6 0.0318(9) 0.0173(8) 0.0230(8) 0.0008(6) 0.0092(7) -0.0002(7)
C7 0.0250(8) 0.0319(10) 0.0334(10) 0.0024(8) 0.0040(7) -0.0005(7)
C8 0.0403(12) 0.0537(15) 0.0411(13) 0.0015(11) 0.0126(10) -0.0121(11)
C9 0.0347(11) 0.0509(15) 0.0380(12) -0.0036(10) 0.0038(9) -0.0135(10)
Cl1 0.0283(2) 0.0321(3) 0.0287(3) 0.00215(17) 0.00394(17) 0.00237(17)
Cl2 0.0356(2) 0.0224(2) 0.0350(3) -0.00722(17) 0.01087(19) -0.00446(16)
Cl3 0.0279(2) 0.0324(3) 0.0333(3) 0.00147(18) 0.00366(18) 0.00434(17)
Cl4 0.0395(3) 0.0192(2) 0.0343(3) -0.00278(16) 0.00839(19) -0.00408(16)
O1 0.0372(7) 0.0203(7) 0.0280(7) 0.0036(5) 0.0103(5) 0.0077(5)
O2 0.0394(7) 0.0171(6) 0.0293(7) 0.0025(5) 0.0131(6) 0.0073(5)
O3 0.0287(7) 0.0334(8) 0.0354(8) -0.0022(6) 0.0063(6) -0.0052(6)
K1 0.0282(2) 0.0179(2) 0.0224(2) -0.00018(12) 0.00710(15) -0.00035(13)

loop_
_atom_type_symbol
_atom_type_description
_atom_type_scat_dispersion_real
_atom_type_scat_dispersion_imag
_atom_type_scat_source
C C 0.0181 0.0091 'International Tables Vol C Tables 4.2.6.8 and 6.1.1.4'
Cl Cl 0.3639 0.7018 'International Tables Vol C Tables 4.2.6.8 and 6.1.1.4'
K K 0.3868 1.0657 'International Tables Vol C Tables 4.2.6.8 and 6.1.1.4'
O O 0.0492 0.0322 'International Tables Vol C Tables 4.2.6.8 and 6.1.1.4'
H H 0 0 'International Tables Vol C Tables 4.2.6.8 and 6.1.1.4'

loop_
_geom_angle_atom_site_label_1
_geom_angle_atom_site_label_2
_geom_angle_atom_site_label_3
_geom_angle
_geom_angle_site_symmetry_1
_geom_angle_site_symmetry_3
_geom_angle_publ_flag
C1 C2 Cl1 115.74(13) . . ?
C1 C6 Cl4 115.42(14) . . ?
C1 O1 K1 141.79(12) . 4_566 ?
C1 O1 K1 129.71(12) . . ?
C2 C3 C4 122.85(17) . . ?
C2 C3 Cl2 121.69(15) . . ?
C2 Cl1 K1 96.33(6) . . ?
C3 C2 C1 122.52(16) . . ?
C3 C2 Cl1 121.66(15) . . ?
C3 Cl2 K1 97.92(6) . 3_756 ?
C4 C3 Cl2 115.37(14) . . ?
C4 C5 Cl3 115.53(14) . . ?
C4 O2 K1 141.12(12) . 2_746 ?
C4 O2 K1 126.05(12) . 3_756 ?
C5 C4 C3 114.44(16) . . ?
C5 C6 C1 122.89(17) . . ?
C5 C6 Cl4 121.56(15) . . ?
C6 C1 C2 114.55(16) . . ?
C6 C5 C4 122.57(17) . . ?
C6 C5 Cl3 121.68(15) . . ?
C7 O3 K1 127.92(14) . . ?
C7 O3 K1 138.67(14) . 4_566 ?
C7 C8 H8A 108(3) . . ?
C7 C8 H8B 113(2) . . ?
C7 C8 H8C 110(2) . . ?
C7 C9 H9A 108(2) . . ?
C7 C9 H9B 108.9(19) . . ?
C7 C9 H9C 114(2) . . ?
C8 C7 C9 116.87(19) . . ?
Cl2 K1 Cl1 74.074(12) 3_756 . ?
O1 C1 C6 123.06(17) . . ?
O1 C1 C2 122.23(17) . . ?
O1 K1 O1 133.18(6) 4_565 . ?
O1 K1 O2 73.84(4) 4_565 2_756 ?
O1 K1 O2 84.60(4) 4_565 3_756 ?
O1 K1 O2 105.70(4) . 3_756 ?
O1 K1 O3 138.46(5) 4_565 . ?
O1 K1 O3 71.72(4) . . ?
O1 K1 O3 154.35(5) . 4_565 ?
O1 K1 O3 72.35(4) 4_565 4_565 ?
O1 K1 Cl1 52.79(3) . . ?
O1 K1 Cl1 150.45(3) 4_565 . ?
O1 K1 Cl2 82.48(3) 4_565 3_756 ?
O1 K1 Cl2 68.61(3) . 3_756 ?
O2 C4 C5 122.79(17) . . ?
O2 C4 C3 122.63(17) . . ?
O2 K1 O1 84.24(4) 2_756 . ?
O2 K1 O2 157.01(5) 2_756 3_756 ?
O2 K1 O3 77.81(4) 2_756 . ?
O2 K1 O3 124.79(5) 3_756 . ?
O2 K1 O3 104.66(5) 2_756 4_565 ?
O2 K1 O3 75.44(4) 3_756 4_565 ?
O2 K1 Cl1 67.35(3) 3_756 . ?
O2 K1 Cl2 112.87(3) 2_756 3_756 ?
O2 K1 Cl2 55.09(3) 3_756 3_756 ?
O3 C7 C8 121.3(2) . . ?
O3 C7 C9 121.83(19) . . ?
O3 K1 O3 86.47(4) . 4_565 ?
O2 K1 Cl1 131.89(3) 2_756 . ?
O3 K1 Cl1 69.54(3) . . ?
O3 K1 Cl1 107.46(3) 4_565 . ?
O3 K1 Cl2 137.22(4) . 3_756 ?
O3 K1 Cl2 126.20(3) 4_565 3_756 ?
K1 O1 K1 88.20(4) 4_566 . ?
K1 O2 K1 87.78(4) 2_746 3_756 ?
K1 O3 K1 83.32(4) . 4_566 ?
H8B C8 H8A 106(4) . . ?
H8C C8 H8A 107(3) . . ?
H8C C8 H8B 112(3) . . ?
H9A C9 H9B 106(3) . . ?
H9A C9 H9C 109(3) . . ?
H9C C9 H9B 110(3) . . ?

loop_
_geom_bond_atom_site_label_1
_geom_bond_atom_site_label_2
_geom_bond_distance
_geom_bond_site_symmetry_2
_geom_bond_publ_flag
C1 C2 1.458(3) . ?
C1 C6 1.450(3) . ?
C3 C2 1.361(3) . ?
C3 C4 1.457(3) . ?
C3 Cl2 1.7215(18) . ?
C4 O2 1.243(2) . ?
C5 C6 1.365(3) . ?
C5 C4 1.454(3) . ?
C7 C8 1.499(3) . ?
C7 C9 1.503(3) . ?
C7 O3 1.213(3) . ?
C8 H8A 0.94(5) . ?
C8 H8B 0.90(5) . ?
C8 H8C 0.94(4) . ?
C9 H9A 0.96(3) . ?
C9 H9B 1.04(4) . ?
C9 H9C 0.95(3) . ?
Cl1 C2 1.7219(19) . ?
Cl2 K1 3.4103(6) 3_756 ?
Cl3 C5 1.7210(19) . ?
Cl4 C6 1.7249(19) . ?
O1 C1 1.249(2) . ?
O1 K1 2.6484(14) 4_566 ?
O2 K1 2.6686(14) 2_746 ?
O2 K1 2.7562(14) 3_756 ?
O3 K1 2.8581(15) 4_566 ?
K1 Cl1 3.5845(6) . ?
K1 Cl2 3.4103(6) 3_756 ?
K1 O1 2.6484(14) 4_565 ?
K1 O1 2.7556(14) . ?
K1 O2 2.6686(14) 2_756 ?
K1 O2 2.7562(14) 3_756 ?
K1 O3 2.8000(15) . ?
K1 O3 2.8581(15) 4_565 ?

loop_
_geom_torsion_atom_site_label_1
_geom_torsion_atom_site_label_2
_geom_torsion_atom_site_label_3
_geom_torsion_atom_site_label_4
_geom_torsion
_geom_torsion_site_symmetry_1
_geom_torsion_site_symmetry_2
_geom_torsion_site_symmetry_3
_geom_torsion_site_symmetry_4
_geom_torsion_publ_flag
C2 C1 C6 C5 -3.3(2) . . . . ?
C2 C1 C6 Cl4 172.44(12) . . . . ?
C2 C3 C4 C5 -3.0(2) . . . . ?
C2 C3 C4 O2 -178.89(17) . . . . ?
C2 C3 Cl2 K1 149.28(14) . . . 3_756 ?
C3 C4 O2 K1 -96.8(2) . . . 2_746 ?
C3 C4 O2 K1 49.0(2) . . . 3_756 ?
C4 C3 C2 C1 -0.6(3) . . . . ?
C4 C3 C2 Cl1 176.07(13) . . . . ?
C4 C3 Cl2 K1 -27.43(13) . . . 3_756 ?
C4 C5 C6 C1 -0.3(3) . . . . ?
C4 C5 C6 Cl4 -175.79(13) . . . . ?
C5 C4 O2 K1 87.7(2) . . . 2_746 ?
C5 C4 O2 K1 -126.52(16) . . . 3_756 ?
C6 C1 C2 C3 3.8(2) . . . . ?
C6 C1 C2 Cl1 -173.08(13) . . . . ?
C6 C5 C4 O2 179.30(17) . . . . ?
C6 C5 C4 C3 3.5(2) . . . . ?
C8 C7 O3 K1 158.74(17) . . . . ?
C8 C7 O3 K1 27.2(3) . . . 4_566 ?
C9 C7 O3 K1 -152.74(17) . . . 4_566 ?
C9 C7 O3 K1 -21.2(3) . . . . ?
Cl1 K1 O1 C1 47.28(15) . . . . ?
Cl1 K1 O3 C7 -48.72(17) . . . . ?
Cl1 K1 O1 K1 -127.38(5) . . . 4_566 ?
Cl1 K1 O3 K1 101.42(3) . . . 4_566 ?
Cl2 C3 C2 C1 -177.05(13) . . . . ?
Cl2 C3 C2 Cl1 -0.4(2) . . . . ?
Cl2 C3 C4 C5 173.63(12) . . . . ?
Cl2 C3 C4 O2 -2.2(2) . . . . ?
Cl2 K1 O1 C1 -38.55(15) 3_756 . . . ?
Cl2 K1 O1 K1 146.78(4) 3_756 . . 4_566 ?
Cl2 K1 O3 C7 -82.19(18) 3_756 . . . ?
Cl2 K1 O3 K1 67.95(5) 3_756 . . 4_566 ?
Cl2 K1 Cl1 C2 45.82(6) 3_756 . . . ?
Cl3 C5 C4 C3 -171.25(13) . . . . ?
Cl3 C5 C4 O2 4.6(2) . . . . ?
Cl3 C5 C6 C1 174.12(13) . . . . ?
Cl3 C5 C6 Cl4 -1.4(2) . . . . ?
O1 C1 C2 C3 179.25(17) . . . . ?
O1 C1 C2 Cl1 2.4(2) . . . . ?
O1 C1 C6 C5 -178.79(17) . . . . ?
O1 C1 C6 Cl4 -3.0(2) . . . . ?
O1 K1 O1 C1 -94.47(14) 4_565 . . . ?
O1 K1 O1 K1 90.86(7) 4_565 . . 4_566 ?
O1 K1 O1 K1 90.86(7) 4_565 . . 4_566 ?
O1 K1 O3 K1 45.23(4) . . . 4_566 ?
O1 K1 O3 K1 -90.32(7) 4_565 . . 4_566 ?
O1 K1 O3 C7 119.54(17) 4_565 . . . ?
O1 K1 O3 C7 -104.91(18) . . . . ?
O1 K1 Cl1 C2 -29.14(7) . . . . ?
O1 K1 Cl1 C2 84.62(9) 4_565 . . . ?
O2 K1 O1 C1 -155.89(16) 2_756 . . . ?
O2 K1 O1 C1 2.98(17) 3_756 . . . ?
O2 K1 O1 K1 29.45(4) 2_756 . . 4_566 ?
O2 K1 O1 K1 -171.68(4) 3_756 . . 4_566 ?
O2 K1 O3 C7 167.20(18) 2_756 . . . ?
O2 K1 O3 K1 -42.66(4) 2_756 . . 4_566 ?
O2 K1 O3 K1 141.98(4) 3_756 . . 4_566 ?
O2 K1 O3 C7 -8.16(19) 3_756 . . . ?
O2 K1 Cl1 C2 -60.86(8) 2_756 . . . ?
O2 K1 Cl1 C2 104.10(7) 3_756 . . . ?
O3 K1 O1 C1 125.08(16) . . . . ?
O3 K1 O1 C1 91.96(18) 4_565 . . . ?
O3 K1 O1 K1 -49.58(4) . . . 4_566 ?
O3 K1 O1 K1 -82.71(11) 4_565 . . 4_566 ?
O3 K1 O3 C7 61.38(16) 4_565 . . . ?
O3 K1 O3 K1 -148.48(6) 4_565 . . 4_566 ?
O3 K1 Cl1 C2 -111.26(7) . . . . ?
O3 K1 Cl1 C2 169.47(7) 4_565 . . . ?
K1 K1 O1 C1 -19.87(19) 4_565 . . . ?
K1 K1 O1 C1 174.67(18) 4_566 . . . ?
K1 O1 C1 C2 118.82(19) 4_566 . . . ?
K1 O1 C1 C2 -52.5(2) . . . . ?
K1 O1 C1 C6 -66.1(3) 4_566 . . . ?
K1 O1 C1 C6 122.57(16) . . . . ?
K1 Cl1 C2 C3 -151.16(14) . . . . ?
K1 Cl1 C2 C1 25.70(13) . . . . ?
